data_1561165
loop_
_publ_author_name
'Abeysinghe, Dileka'
'Smith, Mark D.'
'Morrison, Gregory'
'Yeon, Jeongho'
'zur Loye, Hans-Conrad'

_publ_section_title
;
 Facile in-situ reduction: Crystal growth and magnetic studies of reduced
 vanadium (III/IV) silicates CaxLn1&#x2212;xVSiO5 (Ln = Ce--Nd, Sm--Lu, Y)
;
_journal_name_full 'Journal of Solid State Chemistry'
_journal_page_first 80
_journal_page_last 86
_journal_paper_doi 10.1016/j.jssc.2018.01.004
_journal_volume 260
_journal_year 2018
_chemical_formula_moiety 'Ca0.73 Lu0.27 O5 Si V'
_chemical_formula_sum 'Ca0.73 Lu0.27 O5 Si V'
_chemical_formula_weight 235.56
_space_group_crystal_system monoclinic
_space_group_IT_number 15
_space_group_name_Hall '-C 2yc'
_space_group_name_H-M_alt 'C 1 2/c 1'
_atom_sites_solution_hydrogens .
_cell_angle_alpha 90
_cell_angle_beta 113.1059(19)
_cell_angle_gamma 90
_cell_formula_units_Z 4
_cell_length_a 6.5081(3)
_cell_length_b 8.6981(4)
_cell_length_c 6.9171(4)
_cell_measurement_reflns_used 7625
_cell_measurement_temperature 302(2)
_cell_measurement_theta_max 40.301
_cell_measurement_theta_min 4.132
_cell_volume 360.15(3)
_computing_cell_refinement 'SAINT Version 8.37a (Bruker, 2014)'
_computing_data_collection 'Bruker APEX3 v2016.5-0 (Bruker, 2016)'
_computing_data_reduction 'SAINT Version 8.37a (Bruker, 2014)'
_computing_molecular_graphics various
_computing_publication_material various
_computing_structure_refinement 'SHELXL-2016/6 (Sheldrick, 2016)'
_computing_structure_solution 'SHELXS (Sheldrick, 2008)'
_diffrn_ambient_temperature 302(2)
_diffrn_detector_area_resol_mean 10.4
_diffrn_measured_fraction_theta_full 1.000
_diffrn_measured_fraction_theta_max 1.000
_diffrn_measurement_device_type 'Bruker D8 QUEST'
_diffrn_measurement_method '\w and \f scans'
_diffrn_radiation_type MoK\a
_diffrn_radiation_wavelength 0.71073
_diffrn_reflns_av_R_equivalents 0.0267
_diffrn_reflns_av_unetI/netI 0.0129
_diffrn_reflns_Laue_measured_fraction_full 1.000
_diffrn_reflns_Laue_measured_fraction_max 1.000
_diffrn_reflns_limit_h_max 11
_diffrn_reflns_limit_h_min -11
_diffrn_reflns_limit_k_max 15
_diffrn_reflns_limit_k_min -15
_diffrn_reflns_limit_l_max 12
_diffrn_reflns_limit_l_min -12
_diffrn_reflns_number 12382
_diffrn_reflns_point_group_measured_fraction_full 1.000
_diffrn_reflns_point_group_measured_fraction_max 1.000
_diffrn_reflns_theta_full 40.300
_diffrn_reflns_theta_max 40.301
_diffrn_reflns_theta_min 4.133
_diffrn_source 'microfocus sealed X-ray tube'
_exptl_absorpt_coefficient_mu 11.337
_exptl_absorpt_correction_T_max 0.2800
_exptl_absorpt_correction_T_min 0.2030
_exptl_absorpt_correction_type multi-scan
_exptl_absorpt_process_details 'SADABS Version 2016/2 (Bruker, 2016)'
_exptl_crystal_colour black
_exptl_crystal_density_diffrn 4.344
_exptl_crystal_description rod
_exptl_crystal_F_000 443
_exptl_crystal_size_max 0.060
_exptl_crystal_size_mid 0.040
_exptl_crystal_size_min 0.030
_refine_diff_density_max 1.889
_refine_diff_density_min -2.196
_refine_diff_density_rms 0.166
_refine_ls_extinction_coef 0.0033(5)
_refine_ls_extinction_expression Fc^*^=kFc[1+0.001xFc^2^\l^3^/sin(2\q)]^-1/4^
_refine_ls_extinction_method 'SHELXL-2016/6 (Sheldrick 2016)'
_refine_ls_goodness_of_fit_ref 1.095
_refine_ls_hydrogen_treatment undef
_refine_ls_matrix_type full
_refine_ls_number_parameters 42
_refine_ls_number_reflns 1137
_refine_ls_number_restraints 0
_refine_ls_restrained_S_all 1.095
_refine_ls_R_factor_all 0.0330
_refine_ls_R_factor_gt 0.0252
_refine_ls_shift/su_max 0.000
_refine_ls_shift/su_mean 0.000
_refine_ls_structure_factor_coef Fsqd
_refine_ls_weighting_details 'w=1/[\s^2^(Fo^2^)+(0.0132P)^2^+2.1986P] where P=(Fo^2^+2Fc^2^)/3'
_refine_ls_weighting_scheme calc
_refine_ls_wR_factor_gt 0.0504
_refine_ls_wR_factor_ref 0.0537
_reflns_Friedel_coverage 0.000
_reflns_Friedel_fraction_full .
_reflns_Friedel_fraction_max .
_reflns_number_gt 975
_reflns_number_total 1137
_reflns_threshold_expression 'I > 2\s(I)'
_cod_data_source_file 13.cif
_cod_data_source_block 13
_cod_original_sg_symbol_H-M 'C 2/c'
_cod_database_code 1561165
_shelx_space_group_comment
;
The symmetry employed for this shelxl refinement is uniquely defined
by the following loop, which should always be used as a source of
symmetry information in preference to the above space-group names.
They are only intended as comments.
;
_shelx_estimated_absorpt_t_min 0.549
_shelx_estimated_absorpt_t_max 0.727

loop_
_space_group_symop_operation_xyz
'x, y, z'
'-x, y, -z+1/2'
'x+1/2, y+1/2, z'
'-x+1/2, y+1/2, -z+1/2'
'-x, -y, -z'
'x, -y, z-1/2'
'-x+1/2, -y+1/2, -z'
'x+1/2, -y+1/2, z-1/2'

loop_
_atom_site_label
_atom_site_type_symbol
_atom_site_fract_x
_atom_site_fract_y
_atom_site_fract_z
_atom_site_U_iso_or_equiv
_atom_site_adp_type
_atom_site_occupancy
_atom_site_site_symmetry_order
_atom_site_calc_flag
_atom_site_refinement_flags_posn
_atom_site_refinement_flags_adp
_atom_site_refinement_flags_occupancy
_atom_site_disorder_assembly
_atom_site_disorder_group
Lu1 Lu 0.000000 0.32965(3) 0.250000 0.01800(8) Uani 0.2702(14) 2 d S T P . .
Ca1 Ca 0.000000 0.32965(3) 0.250000 0.01800(8) Uani 0.7298(14) 2 d S T P . .
V1 V 0.000000 0.000000 0.000000 0.00799(9) Uani 1 2 d S . P . .
Si1 Si 0.000000 0.68081(7) 0.250000 0.00491(11) Uani 1 2 d S T P . .
O1 O 0.3193(2) 0.06399(15) 0.0841(2) 0.0131(2) Uani 1 1 d . . . . .
O2 O 0.3904(2) 0.28659(14) 0.3812(2) 0.0115(2) Uani 1 1 d . . . . .
O3 O 0.000000 0.0695(2) 0.250000 0.0121(3) Uani 1 2 d S T P . .

loop_
_atom_site_aniso_label
_atom_site_aniso_U_11
_atom_site_aniso_U_22
_atom_site_aniso_U_33
_atom_site_aniso_U_23
_atom_site_aniso_U_13
_atom_site_aniso_U_12
Lu1 0.00829(10) 0.00813(9) 0.02799(15) 0.000 -0.00322(8) 0.000
Ca1 0.00829(10) 0.00813(9) 0.02799(15) 0.000 -0.00322(8) 0.000
V1 0.00689(14) 0.01029(14) 0.00650(14) 0.00055(11) 0.00232(10) 0.00110(10)
Si1 0.0040(2) 0.0056(2) 0.0050(2) 0.000 0.00163(17) 0.000
O1 0.0073(4) 0.0153(5) 0.0134(5) -0.0052(4) 0.0006(4) -0.0011(4)
O2 0.0114(5) 0.0103(4) 0.0150(5) -0.0034(4) 0.0074(4) -0.0023(4)
O3 0.0121(7) 0.0111(6) 0.0099(7) 0.000 0.0007(5) 0.000

loop_
_atom_type_symbol
_atom_type_description
_atom_type_scat_dispersion_real
_atom_type_scat_dispersion_imag
_atom_type_scat_source
O O 0.0106 0.0060 'International Tables Vol C Tables 4.2.6.8 and 6.1.1.4'
Si Si 0.0817 0.0704 'International Tables Vol C Tables 4.2.6.8 and 6.1.1.4'
Ca Ca 0.2262 0.3064 'International Tables Vol C Tables 4.2.6.8 and 6.1.1.4'
V V 0.3005 0.5294 'International Tables Vol C Tables 4.2.6.8 and 6.1.1.4'
Lu Lu -0.4720 5.8584 'International Tables Vol C Tables 4.2.6.8 and 6.1.1.4'

loop_
_geom_angle_atom_site_label_1
_geom_angle_atom_site_label_2
_geom_angle_atom_site_label_3
_geom_angle
_geom_angle_site_symmetry_1
_geom_angle_site_symmetry_3
O3 Lu1 O2 80.90(3) . 2
O3 Lu1 O2 80.90(3) . .
O2 Lu1 O2 161.80(6) 2 .
O3 Lu1 O1 147.86(3) . 4
O2 Lu1 O1 124.51(4) 2 4
O2 Lu1 O1 72.62(4) . 4
O3 Lu1 O1 147.86(3) . 3_455
O2 Lu1 O1 72.62(4) 2 3_455
O2 Lu1 O1 124.51(4) . 3_455
O1 Lu1 O1 64.29(6) 4 3_455
O3 Lu1 O2 66.84(3) . 8_455
O2 Lu1 O2 73.71(5) 2 8_455
O2 Lu1 O2 98.98(4) . 8_455
O1 Lu1 O2 134.37(4) 4 8_455
O1 Lu1 O2 88.09(4) 3_455 8_455
O3 Lu1 O2 66.84(3) . 7_556
O2 Lu1 O2 98.98(4) 2 7_556
O2 Lu1 O2 73.71(5) . 7_556
O1 Lu1 O2 88.09(4) 4 7_556
O1 Lu1 O2 134.37(4) 3_455 7_556
O2 Lu1 O2 133.69(6) 8_455 7_556
O3 Lu1 Si1 180.0 . .
O2 Lu1 Si1 99.10(3) 2 .
O2 Lu1 Si1 99.10(3) . .
O1 Lu1 Si1 32.14(3) 4 .
O1 Lu1 Si1 32.14(3) 3_455 .
O2 Lu1 Si1 113.16(3) 8_455 .
O2 Lu1 Si1 113.16(3) 7_556 .
O3 Lu1 V1 31.094(3) . .
O2 Lu1 V1 83.35(3) 2 .
O2 Lu1 V1 81.08(3) . .
O1 Lu1 V1 150.71(3) 4 .
O1 Lu1 V1 125.30(3) 3_455 .
O2 Lu1 V1 37.54(3) 8_455 .
O2 Lu1 V1 96.86(3) 7_556 .
Si1 Lu1 V1 148.906(3) . .
O3 Lu1 V1 31.094(3) . 2
O2 Lu1 V1 81.08(3) 2 2
O2 Lu1 V1 83.35(3) . 2
O1 Lu1 V1 125.30(3) 4 2
O1 Lu1 V1 150.71(3) 3_455 2
O2 Lu1 V1 96.86(3) 8_455 2
O2 Lu1 V1 37.54(3) 7_556 2
Si1 Lu1 V1 148.906(3) . 2
V1 Lu1 V1 62.188(6) . 2
O3 Lu1 V1 116.082(4) . 4
O2 Lu1 V1 160.17(3) 2 4
O2 Lu1 V1 36.71(3) . 4
O1 Lu1 V1 35.95(3) 4 4
O1 Lu1 V1 93.73(3) 3_455 4
O2 Lu1 V1 121.20(3) 8_455 4
O2 Lu1 V1 80.08(3) 7_556 4
Si1 Lu1 V1 63.918(4) . 4
V1 Lu1 V1 116.474(3) . 4
V1 Lu1 V1 107.889(3) 2 4
O3 Lu1 V1 116.082(4) . 3_455
O2 Lu1 V1 36.71(3) 2 3_455
O2 Lu1 V1 160.17(3) . 3_455
O1 Lu1 V1 93.73(3) 4 3_455
O1 Lu1 V1 35.95(3) 3_455 3_455
O2 Lu1 V1 80.08(3) 8_455 3_455
O2 Lu1 V1 121.20(3) 7_556 3_455
Si1 Lu1 V1 63.918(4) . 3_455
V1 Lu1 V1 107.889(3) . 3_455
V1 Lu1 V1 116.474(3) 2 3_455
V1 Lu1 V1 127.837(9) 4 3_455
O3 V1 O3 180.0 5 .
O3 V1 O1 88.95(4) 5 .
O3 V1 O1 91.05(4) . .
O3 V1 O1 91.05(4) 5 5
O3 V1 O1 88.95(4) . 5
O1 V1 O1 180.0 . 5
O3 V1 O2 92.83(6) 5 8_455
O3 V1 O2 87.17(6) . 8_455
O1 V1 O2 91.32(5) . 8_455
O1 V1 O2 88.68(5) 5 8_455
O3 V1 O2 87.17(6) 5 4_545
O3 V1 O2 92.83(6) . 4_545
O1 V1 O2 88.68(5) . 4_545
O1 V1 O2 91.32(5) 5 4_545
O2 V1 O2 180.00(9) 8_455 4_545
O3 V1 Lu1 140.36(5) 5 .
O3 V1 Lu1 39.64(5) . .
O1 V1 Lu1 79.77(4) . .
O1 V1 Lu1 100.23(4) 5 .
O2 V1 Lu1 50.11(4) 8_455 .
O2 V1 Lu1 129.89(4) 4_545 .
O3 V1 Lu1 39.64(5) 5 5
O3 V1 Lu1 140.36(5) . 5
O1 V1 Lu1 100.23(4) . 5
O1 V1 Lu1 79.77(4) 5 5
O2 V1 Lu1 129.89(4) 8_455 5
O2 V1 Lu1 50.11(4) 4_545 5
Lu1 V1 Lu1 180.0 . 5
O3 V1 Lu1 91.05(2) 5 7_455
O3 V1 Lu1 88.95(2) . 7_455
O1 V1 Lu1 135.16(4) . 7_455
O1 V1 Lu1 44.83(4) 5 7_455
O2 V1 Lu1 43.89(4) 8_455 7_455
O2 V1 Lu1 136.11(4) 4_545 7_455
Lu1 V1 Lu1 72.111(3) . 7_455
Lu1 V1 Lu1 107.889(3) 5 7_455
O3 V1 Lu1 88.95(2) 5 3_545
O3 V1 Lu1 91.05(2) . 3_545
O1 V1 Lu1 44.84(4) . 3_545
O1 V1 Lu1 135.17(4) 5 3_545
O2 V1 Lu1 136.11(4) 8_455 3_545
O2 V1 Lu1 43.89(4) 4_545 3_545
Lu1 V1 Lu1 107.889(3) . 3_545
Lu1 V1 Lu1 72.111(3) 5 3_545
Lu1 V1 Lu1 180.0 7_455 3_545
O1 Si1 O1 103.15(10) 3_455 4
O1 Si1 O2 112.82(6) 3_455 3_455
O1 Si1 O2 108.05(7) 4 3_455
O1 Si1 O2 108.05(7) 3_455 4
O1 Si1 O2 112.82(6) 4 4
O2 Si1 O2 111.71(9) 3_455 4
O1 Si1 Lu1 51.57(5) 3_455 .
O1 Si1 Lu1 51.57(5) 4 .
O2 Si1 Lu1 124.15(5) 3_455 .
O2 Si1 Lu1 124.15(5) 4 .
O1 Si1 Ca1 64.17(5) 3_455 5_565
O1 Si1 Ca1 113.76(5) 4 5_565
O2 Si1 Ca1 137.63(5) 3_455 5_565
O2 Si1 Ca1 44.82(5) 4 5_565
Lu1 Si1 Ca1 88.493(10) . 5_565
O1 Si1 Ca1 113.76(5) 3_455 5_566
O1 Si1 Ca1 64.17(5) 4 5_566
O2 Si1 Ca1 44.82(5) 3_455 5_566
O2 Si1 Ca1 137.63(5) 4 5_566
Lu1 Si1 Ca1 88.493(10) . 5_566
Ca1 Si1 Ca1 176.99(2) 5_565 5_566
O1 Si1 Ca1 129.96(5) 3_455 3
O1 Si1 Ca1 79.47(5) 4 3
O2 Si1 Ca1 113.50(5) 3_455 3
O2 Si1 Ca1 35.54(5) 4 3
Lu1 Si1 Ca1 111.695(9) . 3
Ca1 Si1 Ca1 69.220(4) 5_565 3
Ca1 Si1 Ca1 111.977(5) 5_566 3
O1 Si1 Ca1 79.47(5) 3_455 3_455
O1 Si1 Ca1 129.96(5) 4 3_455
O2 Si1 Ca1 35.54(5) 3_455 3_455
O2 Si1 Ca1 113.50(5) 4 3_455
Lu1 Si1 Ca1 111.695(9) . 3_455
Ca1 Si1 Ca1 111.977(5) 5_565 3_455
Ca1 Si1 Ca1 69.220(4) 5_566 3_455
Ca1 Si1 Ca1 136.610(19) 3 3_455
Si1 O1 V1 139.00(8) 3_545 .
Si1 O1 Lu1 96.28(6) 3_545 3_545
V1 O1 Lu1 99.22(5) . 3_545
Si1 O1 Ca1 87.65(5) 3_545 7
V1 O1 Ca1 121.13(6) . 7
Lu1 O1 Ca1 110.41(5) 3_545 7
Si1 O2 V1 125.02(7) 3_545 4
Si1 O2 Lu1 120.74(7) 3_545 .
V1 O2 Lu1 99.40(5) 4 .
Si1 O2 Lu1 108.48(6) 3_545 7_556
V1 O2 Lu1 92.35(5) 4 7_556
Lu1 O2 Lu1 106.29(5) . 7_556
V1 O3 V1 141.47(10) . 2
V1 O3 Lu1 109.26(5) . .
V1 O3 Lu1 109.26(5) 2 .

loop_
_geom_bond_atom_site_label_1
_geom_bond_atom_site_label_2
_geom_bond_distance
_geom_bond_site_symmetry_2
Lu1 O3 2.2630(18) .
Lu1 O2 2.3684(13) 2
Lu1 O2 2.3684(13) .
Lu1 O1 2.4073(14) 4
Lu1 O1 2.4073(14) 3_455
Lu1 O2 2.5713(14) 8_455
Lu1 O2 2.5713(14) 7_556
Lu1 Si1 3.0544(6) .
Lu1 V1 3.3484(2) .
Lu1 V1 3.3484(2) 2
Lu1 V1 3.37019(17) 4
Lu1 V1 3.37019(17) 3_455
V1 O3 1.8318(6) 5
V1 O3 1.8318(6) .
V1 O1 2.0043(12) .
V1 O1 2.0043(12) 5
V1 O2 2.0421(12) 8_455
V1 O2 2.0421(12) 4_545
Si1 O1 1.6349(13) 3_455
Si1 O1 1.6349(13) 4
Si1 O2 1.6391(13) 3_455
Si1 O2 1.6391(13) 4
